data_1549460
loop_
_publ_author_name
'Salvati, Anna E.'
'Law, James A.'
'Liriano, Josue'
'Frederich, James H.'

_publ_section_title
;
 Modular access to functionalized 5-8-5 fused ring systems <i>via</i> a
 photoinduced cycloisomerization reaction.
;
_journal_issue 24
_journal_name_full 'Chemical science'
_journal_page_first 5389
_journal_page_last 5393
_journal_paper_doi 10.1039/c8sc00999f
_journal_volume 9
_journal_year 2018
_chemical_formula_moiety 'C18 H22 O2'
_chemical_formula_sum 'C18 H22 O2'
_chemical_formula_weight 270.35
_space_group_crystal_system monoclinic
_space_group_IT_number 14
_space_group_name_Hall '-P 2ybc'
_space_group_name_H-M_alt 'P 1 21/c 1'
_symmetry_space_group_name_Hall '-P 2ybc'
_symmetry_space_group_name_H-M 'P 1 21/c 1'
_atom_sites_solution_hydrogens geom
_audit_creation_method SHELXL-2014/7
_audit_update_record
;
2018-01-11 deposited with the CCDC.
2018-05-23 downloaded from the CCDC.
;
_cell_angle_alpha 90
_cell_angle_beta 98.2686(11)
_cell_angle_gamma 90
_cell_formula_units_Z 4
_cell_length_a 14.4406(13)
_cell_length_b 9.5463(9)
_cell_length_c 10.3489(9)
_cell_measurement_reflns_used 7298
_cell_measurement_temperature 103(2)
_cell_measurement_theta_max 29.14
_cell_measurement_theta_min 2.57
_cell_volume 1411.8(2)
_computing_cell_refinement 'Bruker SAINT'
_computing_data_collection 'Bruker APEX2'
_computing_data_reduction 'Bruker SAINT'
_computing_molecular_graphics 'Bruker SHELXTL'
_computing_publication_material 'Bruker SHELXTL'
_computing_structure_refinement 'SHELXL-2014/7 (Sheldrick, 2014)'
_computing_structure_solution 'SHELXS-97 (Sheldrick 2008)'
_diffrn_ambient_temperature 103(2)
_diffrn_measured_fraction_theta_full 1.000
_diffrn_measured_fraction_theta_max 0.949
_diffrn_measurement_device_type 'Bruker APEX-II CCD'
_diffrn_measurement_method '\f and \w scans'
_diffrn_radiation_type MoK\a
_diffrn_radiation_wavelength 0.71073
_diffrn_reflns_av_R_equivalents 0.0276
_diffrn_reflns_av_unetI/netI 0.0220
_diffrn_reflns_Laue_measured_fraction_full 1.000
_diffrn_reflns_Laue_measured_fraction_max 0.949
_diffrn_reflns_limit_h_max 19
_diffrn_reflns_limit_h_min -19
_diffrn_reflns_limit_k_max 13
_diffrn_reflns_limit_k_min -12
_diffrn_reflns_limit_l_max 14
_diffrn_reflns_limit_l_min -13
_diffrn_reflns_number 17042
_diffrn_reflns_point_group_measured_fraction_full 1.000
_diffrn_reflns_point_group_measured_fraction_max 0.949
_diffrn_reflns_theta_full 25.242
_diffrn_reflns_theta_max 29.379
_diffrn_reflns_theta_min 2.566
_exptl_absorpt_coefficient_mu 0.081
_exptl_absorpt_correction_T_max 0.7459
_exptl_absorpt_correction_T_min 0.7121
_exptl_absorpt_correction_type empirical
_exptl_absorpt_process_details SADABS
_exptl_crystal_colour colourless
_exptl_crystal_density_diffrn 1.272
_exptl_crystal_density_meas 0.7121
_exptl_crystal_density_method 0.7459
_exptl_crystal_description rectangular
_exptl_crystal_F_000 584
_exptl_crystal_size_max 0.444
_exptl_crystal_size_mid 0.194
_exptl_crystal_size_min 0.113
_refine_diff_density_max 0.411
_refine_diff_density_min -0.176
_refine_diff_density_rms 0.046
_refine_ls_extinction_method none
_refine_ls_goodness_of_fit_ref 1.041
_refine_ls_hydrogen_treatment constr
_refine_ls_matrix_type full
_refine_ls_number_parameters 181
_refine_ls_number_reflns 3695
_refine_ls_number_restraints 0
_refine_ls_restrained_S_all 1.041
_refine_ls_R_factor_all 0.0463
_refine_ls_R_factor_gt 0.0403
_refine_ls_shift/su_max 0.001
_refine_ls_shift/su_mean 0.000
_refine_ls_structure_factor_coef Fsqd
_refine_ls_weighting_details 'w=1/[\s^2^(Fo^2^)+(0.0613P)^2^+0.4565P] where P=(Fo^2^+2Fc^2^)/3'
_refine_ls_weighting_scheme calc
_refine_ls_wR_factor_gt 0.1067
_refine_ls_wR_factor_ref 0.1120
_reflns_Friedel_coverage 0.000
_reflns_number_gt 3231
_reflns_number_total 3695
_reflns_threshold_expression 'I > 2\s(I)'
_cod_data_source_file c8sc00999f2.cif
_cod_data_source_block fred25b
_cod_depositor_comments 'Adding full bibliography for 1549457--1549464.cif.'
_cod_database_code 1549460
_shelx_shelxl_version_number 2014/7
_shelx_space_group_comment
; 
The symmetry employed for this shelxl refinement is uniquely defined 
by the following loop, which should always be used as a source of 
symmetry information in preference to the above space-group names. 
They are only intended as comments. 
;
_shelx_estimated_absorpt_t_min 0.965
_shelx_estimated_absorpt_t_max 0.991
_exptl_absorpt_special_details SADABS

loop_
_space_group_symop_operation_xyz
'x, y, z'
'-x, y+1/2, -z+1/2'
'-x, -y, -z'
'x, -y-1/2, z-1/2'

loop_
_atom_site_label
_atom_site_type_symbol
_atom_site_fract_x
_atom_site_fract_y
_atom_site_fract_z
_atom_site_U_iso_or_equiv
_atom_site_adp_type
_atom_site_occupancy
_atom_site_site_symmetry_order
_atom_site_calc_flag
_atom_site_refinement_flags_posn
_atom_site_refinement_flags_adp
C1 C 0.60445(7) 0.19587(10) 0.96330(9) 0.0134(2) Uani 1 1 d . .
C2 C 0.49949(7) 0.19724(11) 0.97040(11) 0.0182(2) Uani 1 1 d . .
H2A H 0.4873 0.2192 1.0599 0.022 Uiso 1 1 calc R U
H2B H 0.4707 0.1057 0.9435 0.022 Uiso 1 1 calc R U
C3 C 0.46135(7) 0.31399(11) 0.87374(11) 0.0198(2) Uani 1 1 d . .
H3A H 0.4105 0.3662 0.9072 0.024 Uiso 1 1 calc R U
H3B H 0.4365 0.2735 0.7876 0.024 Uiso 1 1 calc R U
C4 C 0.54547(7) 0.41259(11) 0.86170(10) 0.0173(2) Uani 1 1 d . .
H4A H 0.5600 0.4130 0.7711 0.021 Uiso 1 1 calc R U
H4B H 0.5313 0.5096 0.8865 0.021 Uiso 1 1 calc R U
C5 C 0.62818(7) 0.35298(10) 0.95609(9) 0.01414(19) Uani 1 1 d . .
H5 H 0.6265 0.3951 1.0442 0.017 Uiso 1 1 calc R U
C6 C 0.72413(7) 0.38322(11) 0.91637(10) 0.0167(2) Uani 1 1 d . .
H6A H 0.7239 0.3492 0.8260 0.020 Uiso 1 1 calc R U
H6B H 0.7329 0.4860 0.9154 0.020 Uiso 1 1 calc R U
C7 C 0.80703(7) 0.31989(10) 1.00095(10) 0.0152(2) Uani 1 1 d . .
C8 C 0.89375(7) 0.40899(11) 1.03172(11) 0.0194(2) Uani 1 1 d . .
H8A H 0.8807 0.4935 1.0815 0.023 Uiso 1 1 calc R U
H8B H 0.9171 0.4385 0.9506 0.023 Uiso 1 1 calc R U
C9 C 0.96461(8) 0.31479(12) 1.11341(13) 0.0243(2) Uani 1 1 d . .
H9A H 1.0189 0.2963 1.0673 0.029 Uiso 1 1 calc R U
H9B H 0.9873 0.3589 1.1987 0.029 Uiso 1 1 calc R U
C10 C 0.91231(7) 0.17974(11) 1.13231(11) 0.0187(2) Uani 1 1 d . .
C11 C 0.81764(7) 0.18926(10) 1.05385(9) 0.0137(2) Uani 1 1 d . .
C12 C 0.74222(7) 0.07520(10) 1.03599(9) 0.01312(19) Uani 1 1 d . .
C13 C 0.76689(7) -0.06240(10) 1.10957(10) 0.0174(2) Uani 1 1 d . .
H13A H 0.7085 -0.1135 1.1187 0.021 Uiso 1 1 calc R U
H13B H 0.7992 -0.0410 1.1984 0.021 Uiso 1 1 calc R U
C14 C 0.83002(8) -0.15657(11) 1.03922(11) 0.0213(2) Uani 1 1 d . .
H14A H 0.8915 -0.1105 1.0398 0.026 Uiso 1 1 calc R U
H14B H 0.8406 -0.2464 1.0869 0.026 Uiso 1 1 calc R U
C15 C 0.78671(8) -0.18595(12) 0.89775(12) 0.0241(2) Uani 1 1 d . .
H15A H 0.8287 -0.2478 0.8559 0.029 Uiso 1 1 calc R U
H15B H 0.7261 -0.2347 0.8966 0.029 Uiso 1 1 calc R U
C16 C 0.77152(7) -0.04840(12) 0.82121(11) 0.0203(2) Uani 1 1 d . .
H16A H 0.8326 -0.0039 0.8146 0.024 Uiso 1 1 calc R U
H16B H 0.7395 -0.0672 0.7318 0.024 Uiso 1 1 calc R U
C17 C 0.71310(7) 0.04723(10) 0.89075(10) 0.0147(2) Uani 1 1 d . .
C18 C 0.63371(7) 0.11445(11) 0.85072(10) 0.0156(2) Uani 1 1 d . .
H18 H 0.6004 0.1118 0.7646 0.019 Uiso 1 1 calc R U
O1 O 0.65752(5) 0.13134(7) 1.07652(7) 0.01385(16) Uani 1 1 d . .
O2 O 0.94507(6) 0.08316(9) 1.20146(9) 0.0294(2) Uani 1 1 d . .

loop_
_atom_site_aniso_label
_atom_site_aniso_U_11
_atom_site_aniso_U_22
_atom_site_aniso_U_33
_atom_site_aniso_U_23
_atom_site_aniso_U_13
_atom_site_aniso_U_12
C1 0.0142(4) 0.0129(4) 0.0127(4) 0.0017(3) 0.0009(3) 0.0016(3)
C2 0.0144(4) 0.0185(5) 0.0219(5) 0.0022(4) 0.0033(4) 0.0019(4)
C3 0.0162(5) 0.0206(5) 0.0215(5) 0.0010(4) -0.0015(4) 0.0031(4)
C4 0.0180(5) 0.0161(5) 0.0168(5) 0.0026(4) -0.0009(4) 0.0037(4)
C5 0.0159(4) 0.0122(4) 0.0138(4) 0.0010(3) 0.0004(3) 0.0023(3)
C6 0.0176(5) 0.0135(4) 0.0185(5) 0.0040(4) 0.0012(4) -0.0008(4)
C7 0.0149(4) 0.0150(5) 0.0157(5) -0.0018(4) 0.0028(3) -0.0012(3)
C8 0.0169(5) 0.0157(5) 0.0253(5) -0.0016(4) 0.0025(4) -0.0032(4)
C9 0.0164(5) 0.0197(5) 0.0348(6) -0.0032(4) -0.0029(4) -0.0020(4)
C10 0.0168(5) 0.0176(5) 0.0206(5) -0.0036(4) -0.0016(4) 0.0012(4)
C11 0.0139(4) 0.0141(4) 0.0129(4) -0.0019(3) 0.0007(3) 0.0003(3)
C12 0.0133(4) 0.0120(4) 0.0141(4) 0.0002(3) 0.0024(3) 0.0016(3)
C13 0.0185(5) 0.0127(4) 0.0209(5) 0.0028(4) 0.0026(4) 0.0029(4)
C14 0.0211(5) 0.0149(5) 0.0268(6) -0.0024(4) -0.0004(4) 0.0057(4)
C15 0.0212(5) 0.0177(5) 0.0320(6) -0.0097(4) -0.0014(4) 0.0051(4)
C16 0.0176(5) 0.0238(5) 0.0193(5) -0.0080(4) 0.0021(4) 0.0023(4)
C17 0.0157(4) 0.0133(4) 0.0151(4) -0.0023(3) 0.0020(3) -0.0020(3)
C18 0.0165(4) 0.0150(4) 0.0148(4) -0.0023(4) 0.0009(3) -0.0011(4)
O1 0.0138(3) 0.0145(3) 0.0136(3) 0.0027(3) 0.0033(2) 0.0040(3)
O2 0.0256(4) 0.0238(4) 0.0341(5) 0.0043(3) -0.0113(4) 0.0023(3)

loop_
_atom_type_symbol
_atom_type_description
_atom_type_scat_dispersion_real
_atom_type_scat_dispersion_imag
_atom_type_scat_source
C C 0.0033 0.0016 'International Tables Vol C Tables 4.2.6.8 and 6.1.1.4'
H H 0.0000 0.0000 'International Tables Vol C Tables 4.2.6.8 and 6.1.1.4'
O O 0.0106 0.0060 'International Tables Vol C Tables 4.2.6.8 and 6.1.1.4'

loop_
_geom_angle_atom_site_label_1
_geom_angle_atom_site_label_2
_geom_angle_atom_site_label_3
_geom_angle
O1 C1 C18 103.41(7)
O1 C1 C2 112.29(8)
C18 C1 C2 115.52(8)
O1 C1 C5 111.02(8)
C18 C1 C5 111.98(8)
C2 C1 C5 102.87(8)
C1 C2 C3 103.81(8)
C1 C2 H2A 111.0
C3 C2 H2A 111.0
C1 C2 H2B 111.0
C3 C2 H2B 111.0
H2A C2 H2B 109.0
C2 C3 C4 106.17(8)
C2 C3 H3A 110.5
C4 C3 H3A 110.5
C2 C3 H3B 110.5
C4 C3 H3B 110.5
H3A C3 H3B 108.7
C5 C4 C3 105.61(8)
C5 C4 H4A 110.6
C3 C4 H4A 110.6
C5 C4 H4B 110.6
C3 C4 H4B 110.6
H4A C4 H4B 108.7
C6 C5 C4 114.23(8)
C6 C5 C1 114.39(8)
C4 C5 C1 103.45(8)
C6 C5 H5 108.2
C4 C5 H5 108.2
C1 C5 H5 108.2
C7 C6 C5 116.36(8)
C7 C6 H6A 108.2
C5 C6 H6A 108.2
C7 C6 H6B 108.2
C5 C6 H6B 108.2
H6A C6 H6B 107.4
C11 C7 C6 129.49(9)
C11 C7 C8 112.91(9)
C6 C7 C8 117.58(9)
C7 C8 C9 104.78(9)
C7 C8 H8A 110.8
C9 C8 H8A 110.8
C7 C8 H8B 110.8
C9 C8 H8B 110.8
H8A C8 H8B 108.9
C10 C9 C8 105.38(9)
C10 C9 H9A 110.7
C8 C9 H9A 110.7
C10 C9 H9B 110.7
C8 C9 H9B 110.7
H9A C9 H9B 108.8
O2 C10 C11 127.89(10)
O2 C10 C9 123.93(10)
C11 C10 C9 108.19(9)
C7 C11 C10 108.45(9)
C7 C11 C12 124.43(9)
C10 C11 C12 127.10(9)
O1 C12 C17 103.01(7)
O1 C12 C11 108.46(8)
C17 C12 C11 109.50(8)
O1 C12 C13 108.53(8)
C17 C12 C13 110.53(8)
C11 C12 C13 115.99(8)
C12 C13 C14 112.15(9)
C12 C13 H13A 109.2
C14 C13 H13A 109.2
C12 C13 H13B 109.2
C14 C13 H13B 109.2
H13A C13 H13B 107.9
C15 C14 C13 111.79(9)
C15 C14 H14A 109.3
C13 C14 H14A 109.3
C15 C14 H14B 109.3
C13 C14 H14B 109.3
H14A C14 H14B 107.9
C16 C15 C14 110.19(9)
C16 C15 H15A 109.6
C14 C15 H15A 109.6
C16 C15 H15B 109.6
C14 C15 H15B 109.6
H15A C15 H15B 108.1
C17 C16 C15 108.84(9)
C17 C16 H16A 109.9
C15 C16 H16A 109.9
C17 C16 H16B 109.9
C15 C16 H16B 109.9
H16A C16 H16B 108.3
C18 C17 C16 131.80(10)
C18 C17 C12 109.05(9)
C16 C17 C12 119.10(9)
C17 C18 C1 109.44(9)
C17 C18 H18 125.3
C1 C18 H18 125.3
C1 O1 C12 107.11(7)

loop_
_geom_bond_atom_site_label_1
_geom_bond_atom_site_label_2
_geom_bond_distance
C1 O1 1.4427(11)
C1 C18 1.5105(13)
C1 C2 1.5281(14)
C1 C5 1.5427(14)
C2 C3 1.5452(15)
C2 H2A 0.9900
C2 H2B 0.9900
C3 C4 1.5558(15)
C3 H3A 0.9900
C3 H3B 0.9900
C4 C5 1.5392(13)
C4 H4A 0.9900
C4 H4B 0.9900
C5 C6 1.5283(14)
C5 H5 1.0000
C6 C7 1.5044(14)
C6 H6A 0.9900
C6 H6B 0.9900
C7 C11 1.3617(14)
C7 C8 1.5094(14)
C8 C9 1.5237(15)
C8 H8A 0.9900
C8 H8B 0.9900
C9 C10 1.5210(15)
C9 H9A 0.9900
C9 H9B 0.9900
C10 O2 1.2201(14)
C10 C11 1.4890(14)
C11 C12 1.5323(14)
C12 O1 1.4516(11)
C12 C17 1.5250(14)
C12 C13 1.5344(13)
C13 C14 1.5362(14)
C13 H13A 0.9900
C13 H13B 0.9900
C14 C15 1.5330(16)
C14 H14A 0.9900
C14 H14B 0.9900
C15 C16 1.5329(17)
C15 H15A 0.9900
C15 H15B 0.9900
C16 C17 1.4958(14)
C16 H16A 0.9900
C16 H16B 0.9900
C17 C18 1.3271(14)
C18 H18 0.9500

loop_
_geom_torsion_atom_site_label_1
_geom_torsion_atom_site_label_2
_geom_torsion_atom_site_label_3
_geom_torsion_atom_site_label_4
_geom_torsion
O1 C1 C2 C3 159.47(8)
C18 C1 C2 C3 -82.27(10)
C5 C1 C2 C3 40.04(10)
C1 C2 C3 C4 -23.33(11)
C2 C3 C4 C5 -2.31(11)
C3 C4 C5 C6 151.77(9)
C3 C4 C5 C1 26.80(10)
O1 C1 C5 C6 73.24(10)
C18 C1 C5 C6 -41.79(11)
C2 C1 C5 C6 -166.46(8)
O1 C1 C5 C4 -161.90(8)
C18 C1 C5 C4 83.08(9)
C2 C1 C5 C4 -41.59(9)
C4 C5 C6 C7 -176.46(8)
C1 C5 C6 C7 -57.51(12)
C5 C6 C7 C11 42.54(15)
C5 C6 C7 C8 -139.16(10)
C11 C7 C8 C9 0.51(12)
C6 C7 C8 C9 -178.07(9)
C7 C8 C9 C10 -3.57(12)
C8 C9 C10 O2 -174.36(11)
C8 C9 C10 C11 5.33(12)
C6 C7 C11 C10 -178.74(10)
C8 C7 C11 C10 2.90(12)
C6 C7 C11 C12 -0.06(17)
C8 C7 C11 C12 -178.42(9)
O2 C10 C11 C7 174.50(11)
C9 C10 C11 C7 -5.18(12)
O2 C10 C11 C12 -4.14(18)
C9 C10 C11 C12 176.19(9)
C7 C11 C12 O1 -54.74(12)
C10 C11 C12 O1 123.70(10)
C7 C11 C12 C17 56.97(12)
C10 C11 C12 C17 -124.59(10)
C7 C11 C12 C13 -177.11(9)
C10 C11 C12 C13 1.32(14)
O1 C12 C13 C14 158.19(8)
C17 C12 C13 C14 45.92(11)
C11 C12 C13 C14 -79.47(11)
C12 C13 C14 C15 -55.18(12)
C13 C14 C15 C16 60.05(12)
C14 C15 C16 C17 -55.61(12)
C15 C16 C17 C18 -125.86(12)
C15 C16 C17 C12 51.48(12)
O1 C12 C17 C18 15.42(10)
C11 C12 C17 C18 -99.83(10)
C13 C12 C17 C18 131.19(9)
O1 C12 C17 C16 -162.48(9)
C11 C12 C17 C16 82.27(11)
C13 C12 C17 C16 -46.71(12)
C16 C17 C18 C1 179.17(10)
C12 C17 C18 C1 1.64(11)
O1 C1 C18 C17 -18.21(11)
C2 C1 C18 C17 -141.29(9)
C5 C1 C18 C17 101.39(10)
C18 C1 O1 C12 27.87(9)
C2 C1 O1 C12 153.07(8)
C5 C1 O1 C12 -92.39(9)
C17 C12 O1 C1 -26.84(9)
C11 C12 O1 C1 89.16(9)
C13 C12 O1 C1 -144.03(8)
